data_4080258
loop_
_publ_author_name
'Dulong, Florian'
'Thu\'ery, Pierre'
'Ephritikhine, Michel'
'Cantat, Thibault'

_publ_section_title
;
 Synthesis ofN-Aryloxy-\b-diketiminate Ligands and Coordination to
 Zirconium, Ytterbium, Thorium, and Uranium
;
_journal_issue 5
_journal_name_full Organometallics
_journal_page_first 1328
_journal_paper_doi 10.1021/om3010355
_journal_volume 32
_journal_year 2013
_chemical_formula_sum 'C27 H39 B F4 N2 O'
_chemical_formula_weight 494.41
_space_group_IT_number 14
_symmetry_cell_setting monoclinic
_symmetry_space_group_name_Hall '-P 2yn'
_symmetry_space_group_name_H-M 'P 1 21/n 1'
_atom_sites_solution_hydrogens geom
_atom_sites_solution_primary direct
_atom_sites_solution_secondary difmap
_audit_creation_method SHELXL-97
_cell_angle_alpha 90.00
_cell_angle_beta 100.304(6)
_cell_angle_gamma 90.00
_cell_formula_units_Z 8
_cell_length_a 16.1246(13)
_cell_length_b 10.6141(11)
_cell_length_c 34.007(3)
_cell_measurement_reflns_used 129840
_cell_measurement_temperature 150(2)
_cell_measurement_theta_max 25.68
_cell_measurement_theta_min 3.03
_cell_volume 5726.4(9)
_computing_cell_refinement 'HKL2000 (Otwinowski & Minor, 1997)'
_computing_data_collection 'COLLECT (Nonius, 1998)'
_computing_data_reduction 'HKL2000 (Otwinowski & Minor, 1997)'
_computing_molecular_graphics 'SHELXTL (Sheldrick, 2008)'
_computing_publication_material 'SHELXTL (Sheldrick, 2008); PLATON (Spek, 2003)'
_computing_structure_refinement 'SHELXL-97 (Sheldrick, 2008)'
_computing_structure_solution 'SHELXS-97 (Sheldrick, 2008)'
_diffrn_ambient_temperature 150(2)
_diffrn_measured_fraction_theta_full 0.997
_diffrn_measured_fraction_theta_max 0.997
_diffrn_measurement_device_type 'Nonius Kappa-CCD area-detector diffractometer'
_diffrn_measurement_method 'two \f and four \w scans with 2\% steps (423 frames)'
_diffrn_radiation_monochromator graphite
_diffrn_radiation_source 'fine-focus sealed tube'
_diffrn_radiation_type MoK\a
_diffrn_radiation_wavelength 0.71073
_diffrn_reflns_av_R_equivalents 0.0699
_diffrn_reflns_av_sigmaI/netI 0.1054
_diffrn_reflns_limit_h_max 19
_diffrn_reflns_limit_h_min -19
_diffrn_reflns_limit_k_max 12
_diffrn_reflns_limit_k_min -12
_diffrn_reflns_limit_l_max 41
_diffrn_reflns_limit_l_min -41
_diffrn_reflns_number 129840
_diffrn_reflns_theta_full 25.68
_diffrn_reflns_theta_max 25.68
_diffrn_reflns_theta_min 3.03
_diffrn_standards_decay_% 0
_diffrn_standards_interval_time 0
_diffrn_standards_number 0
_exptl_absorpt_coefficient_mu 0.086
_exptl_absorpt_correction_type none
_exptl_crystal_colour colourless
_exptl_crystal_density_diffrn 1.147
_exptl_crystal_density_method 'not measured'
_exptl_crystal_description platelet
_exptl_crystal_F_000 2112
_exptl_crystal_size_max 0.25
_exptl_crystal_size_mid 0.25
_exptl_crystal_size_min 0.04
_refine_diff_density_max 0.170
_refine_diff_density_min -0.186
_refine_diff_density_rms 0.039
_refine_ls_extinction_method none
_refine_ls_goodness_of_fit_ref 0.988
_refine_ls_hydrogen_treatment constr
_refine_ls_matrix_type full
_refine_ls_number_parameters 649
_refine_ls_number_reflns 10853
_refine_ls_number_restraints 0
_refine_ls_restrained_S_all 0.988
_refine_ls_R_factor_all 0.1662
_refine_ls_R_factor_gt 0.0608
_refine_ls_shift/su_max 0.000
_refine_ls_shift/su_mean 0.000
_refine_ls_structure_factor_coef Fsqd
_refine_ls_weighting_details 'calc w=1/[\s^2^(Fo^2^)+(0.0593P)^2^] where P=(Fo^2^+2Fc^2^)/3'
_refine_ls_weighting_scheme calc
_refine_ls_wR_factor_gt 0.1192
_refine_ls_wR_factor_ref 0.1472
_reflns_number_gt 4873
_reflns_number_total 10853
_reflns_threshold_expression >2sigma(I)
_cod_data_source_file om3010355_si_002.cif
_cod_data_source_block 8a
_cod_original_sg_symbol_H-M 'P 21/n'
_cod_database_code 4080258

loop_
_symmetry_equiv_pos_as_xyz
'x, y, z'
'-x+1/2, y+1/2, -z+1/2'
'-x, -y, -z'
'x-1/2, -y-1/2, z-1/2'

loop_
_atom_site_label
_atom_site_type_symbol
_atom_site_fract_x
_atom_site_fract_y
_atom_site_fract_z
_atom_site_U_iso_or_equiv
_atom_site_adp_type
_atom_site_occupancy
_atom_site_symmetry_multiplicity
_atom_site_calc_flag
_atom_site_refinement_flags
O1A O 0.05033(11) 0.36702(18) 0.32243(5) 0.0473(5) Uani 1 1 d .
H1A H 0.0992 0.4229 0.3285 0.057 Uiso 1 1 d R
N1A N -0.09251(13) 0.2180(2) 0.31209(6) 0.0379(6) Uani 1 1 d .
H1B H -0.1485 0.2438 0.2996 0.045 Uiso 1 1 d R
N2A N 0.14431(14) -0.0493(2) 0.32732(6) 0.0439(6) Uani 1 1 d .
H2A H 0.1804 -0.1186 0.3201 0.053 Uiso 1 1 d R
C1A C 0.00851(16) 0.3566(3) 0.35373(8) 0.0395(7) Uani 1 1 d .
C2A C -0.06238(16) 0.2806(3) 0.34898(7) 0.0368(7) Uani 1 1 d .
C3A C -0.10819(17) 0.2699(3) 0.37953(7) 0.0417(7) Uani 1 1 d .
H3A H -0.1559 0.2191 0.3757 0.050 Uiso 1 1 calc R
C4A C -0.08531(18) 0.3328(3) 0.41582(8) 0.0440(7) Uani 1 1 d .
C5A C -0.01279(18) 0.4065(3) 0.42015(8) 0.0477(8) Uani 1 1 d .
H5A H 0.0052 0.4487 0.4441 0.057 Uiso 1 1 calc R
C6A C 0.03320(18) 0.4183(3) 0.38954(8) 0.0472(8) Uani 1 1 d .
H6A H 0.0813 0.4684 0.3933 0.057 Uiso 1 1 calc R
C7A C -0.13993(18) 0.3193(3) 0.44829(8) 0.0508(8) Uani 1 1 d .
C8A C -0.23076(18) 0.3631(3) 0.43140(9) 0.0640(9) Uani 1 1 d .
H8A1 H -0.2300 0.4499 0.4236 0.096 Uiso 1 1 calc R
H8A2 H -0.2651 0.3537 0.4515 0.096 Uiso 1 1 calc R
H8A3 H -0.2535 0.3128 0.4086 0.096 Uiso 1 1 calc R
C9A C -0.1066(2) 0.3998(3) 0.48503(8) 0.0689(10) Uani 1 1 d .
H9A1 H -0.0507 0.3727 0.4965 0.103 Uiso 1 1 calc R
H9A2 H -0.1429 0.3905 0.5043 0.103 Uiso 1 1 calc R
H9A3 H -0.1052 0.4866 0.4773 0.103 Uiso 1 1 calc R
C10A C -0.1430(2) 0.1812(3) 0.46054(9) 0.0659(10) Uani 1 1 d .
H10A H -0.1646 0.1311 0.4375 0.099 Uiso 1 1 calc R
H10B H -0.1792 0.1726 0.4799 0.099 Uiso 1 1 calc R
H10C H -0.0873 0.1532 0.4719 0.099 Uiso 1 1 calc R
C11A C -0.05468(16) 0.1236(3) 0.29607(8) 0.0368(7) Uani 1 1 d .
C12A C 0.02389(16) 0.0810(2) 0.31512(8) 0.0384(7) Uani 1 1 d .
H12A H 0.0469 0.1226 0.3386 0.046 Uiso 1 1 calc R
C13A C 0.07232(17) -0.0155(3) 0.30362(8) 0.0401(7) Uani 1 1 d .
C14A C -0.10471(16) 0.0753(3) 0.25787(7) 0.0449(7) Uani 1 1 d .
H14A H -0.1597 0.1131 0.2534 0.067 Uiso 1 1 calc R
H14B H -0.1101 -0.0145 0.2594 0.067 Uiso 1 1 calc R
H14C H -0.0765 0.0963 0.2362 0.067 Uiso 1 1 calc R
C15A C 0.05316(17) -0.0889(3) 0.26559(8) 0.0473(8) Uani 1 1 d .
H15A H 0.1018 -0.1370 0.2622 0.071 Uiso 1 1 calc R
H15B H 0.0385 -0.0321 0.2435 0.071 Uiso 1 1 calc R
H15C H 0.0068 -0.1450 0.2666 0.071 Uiso 1 1 calc R
C16A C 0.18062(18) 0.0066(3) 0.36517(8) 0.0433(7) Uani 1 1 d .
C17A C 0.25237(18) 0.0822(3) 0.36644(9) 0.0497(8) Uani 1 1 d .
C18A C 0.2903(2) 0.1282(3) 0.40383(9) 0.0652(9) Uani 1 1 d .
H18A H 0.3385 0.1777 0.4060 0.078 Uiso 1 1 calc R
C19A C 0.2574(2) 0.1016(4) 0.43759(10) 0.0743(10) Uani 1 1 d .
H19A H 0.2836 0.1335 0.4622 0.089 Uiso 1 1 calc R
C20A C 0.1867(2) 0.0288(3) 0.43531(9) 0.0639(9) Uani 1 1 d .
H20A H 0.1652 0.0121 0.4584 0.077 Uiso 1 1 calc R
C21A C 0.14644(18) -0.0207(3) 0.39918(8) 0.0480(8) Uani 1 1 d .
C22A C 0.28940(18) 0.1146(3) 0.32989(8) 0.0514(8) Uani 1 1 d .
H22A H 0.2536 0.0762 0.3067 0.062 Uiso 1 1 calc R
C23A C 0.3776(2) 0.0614(4) 0.33270(11) 0.1047(15) Uani 1 1 d .
H23A H 0.4142 0.0982 0.3551 0.157 Uiso 1 1 calc R
H23B H 0.3984 0.0805 0.3086 0.157 Uiso 1 1 calc R
H23C H 0.3761 -0.0283 0.3361 0.157 Uiso 1 1 calc R
C24A C 0.2905(2) 0.2547(3) 0.32294(10) 0.0798(11) Uani 1 1 d .
H24A H 0.2347 0.2880 0.3217 0.120 Uiso 1 1 calc R
H24B H 0.3093 0.2713 0.2982 0.120 Uiso 1 1 calc R
H24C H 0.3282 0.2940 0.3445 0.120 Uiso 1 1 calc R
C25A C 0.06984(19) -0.1055(3) 0.39758(9) 0.0539(8) Uani 1 1 d .
H25A H 0.0399 -0.1067 0.3698 0.065 Uiso 1 1 calc R
C26A C 0.0081(2) -0.0581(3) 0.42342(10) 0.0789(11) Uani 1 1 d .
H26A H 0.0345 -0.0608 0.4510 0.118 Uiso 1 1 calc R
H26B H -0.0411 -0.1107 0.4194 0.118 Uiso 1 1 calc R
H26C H -0.0079 0.0270 0.4161 0.118 Uiso 1 1 calc R
C27A C 0.0979(2) -0.2394(3) 0.40863(11) 0.0835(11) Uani 1 1 d .
H27A H 0.1287 -0.2411 0.4355 0.125 Uiso 1 1 calc R
H27B H 0.1335 -0.2689 0.3907 0.125 Uiso 1 1 calc R
H27C H 0.0494 -0.2930 0.4066 0.125 Uiso 1 1 calc R
O1B O -0.05319(11) -0.01761(18) 0.17111(5) 0.0494(5) Uani 1 1 d .
H1C H -0.0861 -0.0793 0.1669 0.059 Uiso 1 1 d R
N1B N 0.09049(13) 0.1277(2) 0.18237(6) 0.0414(6) Uani 1 1 d .
H1D H 0.1427 0.1112 0.1927 0.050 Uiso 1 1 d R
N2B N -0.14336(14) 0.4008(2) 0.16582(6) 0.0436(6) Uani 1 1 d .
H2B H -0.1697 0.4772 0.1739 0.052 Uiso 1 1 d R
C1B C -0.00872(16) -0.0145(3) 0.14068(8) 0.0398(7) Uani 1 1 d .
C2B C 0.06264(16) 0.0623(3) 0.14567(8) 0.0377(7) Uani 1 1 d .
C3B C 0.11190(16) 0.0679(3) 0.11629(8) 0.0405(7) Uani 1 1 d .
H3B H 0.1596 0.1187 0.1203 0.049 Uiso 1 1 calc R
C4B C 0.09228(17) -0.0002(3) 0.08093(8) 0.0418(7) Uani 1 1 d .
C5B C 0.02051(17) -0.0752(3) 0.07664(8) 0.0470(8) Uani 1 1 d .
H5B H 0.0053 -0.1226 0.0535 0.056 Uiso 1 1 calc R
C6B C -0.02883(17) -0.0811(3) 0.10586(8) 0.0457(7) Uani 1 1 d .
H6B H -0.0768 -0.1315 0.1018 0.055 Uiso 1 1 calc R
C7B C 0.14849(17) 0.0109(3) 0.04926(8) 0.0463(7) Uani 1 1 d .
C8B C 0.1443(2) 0.1480(3) 0.03384(9) 0.0631(9) Uani 1 1 d .
H8B1 H 0.0872 0.1687 0.0223 0.095 Uiso 1 1 calc R
H8B2 H 0.1793 0.1566 0.0139 0.095 Uiso 1 1 calc R
H8B3 H 0.1640 0.2041 0.0557 0.095 Uiso 1 1 calc R
C9B C 0.12222(19) -0.0772(3) 0.01392(8) 0.0574(9) Uani 1 1 d .
H9B1 H 0.1225 -0.1626 0.0233 0.086 Uiso 1 1 calc R
H9B2 H 0.1611 -0.0692 -0.0043 0.086 Uiso 1 1 calc R
H9B3 H 0.0665 -0.0555 0.0005 0.086 Uiso 1 1 calc R
C10B C 0.24010(17) -0.0202(3) 0.06814(9) 0.0575(9) Uani 1 1 d .
H10D H 0.2597 0.0388 0.0891 0.086 Uiso 1 1 calc R
H10E H 0.2750 -0.0150 0.0481 0.086 Uiso 1 1 calc R
H10F H 0.2428 -0.1040 0.0790 0.086 Uiso 1 1 calc R
C11B C 0.05339(17) 0.2237(3) 0.19764(8) 0.0414(7) Uani 1 1 d .
C12B C -0.02385(16) 0.2685(3) 0.17804(8) 0.0398(7) Uani 1 1 d .
H12B H -0.0460 0.2287 0.1541 0.048 Uiso 1 1 calc R
C13B C -0.07222(17) 0.3648(3) 0.18956(8) 0.0404(7) Uani 1 1 d .
C14B C 0.10302(16) 0.2741(3) 0.23590(7) 0.0451(7) Uani 1 1 d .
H14D H 0.0735 0.2567 0.2574 0.068 Uiso 1 1 calc R
H14E H 0.1100 0.3634 0.2336 0.068 Uiso 1 1 calc R
H14F H 0.1573 0.2343 0.2412 0.068 Uiso 1 1 calc R
C15B C -0.05334(17) 0.4376(3) 0.22798(8) 0.0501(8) Uani 1 1 d .
H15D H -0.0045 0.4893 0.2280 0.075 Uiso 1 1 calc R
H15E H -0.0428 0.3800 0.2501 0.075 Uiso 1 1 calc R
H15F H -0.1007 0.4900 0.2304 0.075 Uiso 1 1 calc R
C16B C -0.18245(18) 0.3437(3) 0.12844(8) 0.0457(7) Uani 1 1 d .
C17B C -0.25251(18) 0.2662(3) 0.12895(8) 0.0499(8) Uani 1 1 d .
C18B C -0.2936(2) 0.2199(3) 0.09247(9) 0.0603(9) Uani 1 1 d .
H18B H -0.3409 0.1691 0.0917 0.072 Uiso 1 1 calc R
C19B C -0.2661(2) 0.2474(3) 0.05754(10) 0.0662(10) Uani 1 1 d .
H19B H -0.2950 0.2158 0.0334 0.079 Uiso 1 1 calc R
C20B C -0.1956(2) 0.3219(3) 0.05803(9) 0.0623(9) Uani 1 1 d .
H20B H -0.1770 0.3388 0.0342 0.075 Uiso 1 1 calc R
C21B C -0.15222(18) 0.3717(3) 0.09347(9) 0.0496(8) Uani 1 1 d .
C22B C -0.28302(19) 0.2328(3) 0.16735(9) 0.0548(8) Uani 1 1 d .
H22B H -0.2378 0.2544 0.1896 0.066 Uiso 1 1 calc R
C23B C -0.3594(3) 0.3117(4) 0.17171(11) 0.1041(15) Uani 1 1 d .
H23D H -0.3458 0.3994 0.1703 0.156 Uiso 1 1 calc R
H23E H -0.3755 0.2941 0.1970 0.156 Uiso 1 1 calc R
H23F H -0.4053 0.2914 0.1505 0.156 Uiso 1 1 calc R
C24B C -0.3026(2) 0.0946(3) 0.17117(11) 0.0863(12) Uani 1 1 d .
H24D H -0.3490 0.0715 0.1506 0.129 Uiso 1 1 calc R
H24E H -0.3173 0.0792 0.1969 0.129 Uiso 1 1 calc R
H24F H -0.2540 0.0454 0.1685 0.129 Uiso 1 1 calc R
C25B C -0.07559(19) 0.4540(3) 0.09266(9) 0.0576(9) Uani 1 1 d .
H25B H -0.0486 0.4694 0.1204 0.069 Uiso 1 1 calc R
C26B C -0.1016(2) 0.5810(3) 0.07375(12) 0.0976(13) Uani 1 1 d .
H26D H -0.1302 0.5687 0.0467 0.146 Uiso 1 1 calc R
H26E H -0.0524 0.6319 0.0738 0.146 Uiso 1 1 calc R
H26F H -0.1387 0.6225 0.0888 0.146 Uiso 1 1 calc R
C27B C -0.0104(2) 0.3907(4) 0.07159(11) 0.0822(11) Uani 1 1 d .
H27D H 0.0027 0.3086 0.0828 0.123 Uiso 1 1 calc R
H27E H 0.0399 0.4409 0.0751 0.123 Uiso 1 1 calc R
H27F H -0.0329 0.3829 0.0436 0.123 Uiso 1 1 calc R
B1 B 0.1876(2) 0.6047(3) 0.29675(10) 0.0463(9) Uani 1 1 d .
B2 B -0.1855(2) -0.2582(3) 0.20033(11) 0.0474(9) Uani 1 1 d .
F1 F 0.17424(10) 0.54345(17) 0.33136(5) 0.0674(5) Uani 1 1 d .
F2 F 0.24614(10) 0.53733(15) 0.28012(5) 0.0574(5) Uani 1 1 d .
F3 F 0.22228(10) 0.72361(15) 0.30776(5) 0.0581(5) Uani 1 1 d .
F4 F 0.11383(10) 0.61579(17) 0.27034(5) 0.0704(5) Uani 1 1 d .
F5 F -0.17320(11) -0.19812(19) 0.16554(5) 0.0769(6) Uani 1 1 d .
F6 F -0.24231(10) -0.18927(16) 0.21762(5) 0.0637(5) Uani 1 1 d .
F7 F -0.22206(9) -0.37613(15) 0.18988(5) 0.0592(5) Uani 1 1 d .
F8 F -0.11117(11) -0.26846(16) 0.22606(6) 0.0715(5) Uani 1 1 d .

loop_
_atom_site_aniso_label
_atom_site_aniso_U_11
_atom_site_aniso_U_22
_atom_site_aniso_U_33
_atom_site_aniso_U_23
_atom_site_aniso_U_13
_atom_site_aniso_U_12
O1A 0.0435(12) 0.0550(13) 0.0467(12) -0.0060(9) 0.0166(10) -0.0113(10)
N1A 0.0335(13) 0.0442(15) 0.0358(13) -0.0013(11) 0.0060(10) 0.0000(11)
N2A 0.0455(14) 0.0450(16) 0.0395(14) -0.0061(11) 0.0027(11) 0.0081(12)
C1A 0.0374(17) 0.0442(19) 0.0383(17) -0.0050(14) 0.0109(13) 0.0001(14)
C2A 0.0365(16) 0.0388(17) 0.0343(16) -0.0017(13) 0.0039(13) -0.0002(14)
C3A 0.0403(17) 0.0433(18) 0.0424(17) -0.0008(14) 0.0100(14) -0.0020(14)
C4A 0.0451(18) 0.0485(19) 0.0390(18) -0.0010(14) 0.0091(14) 0.0029(16)
C5A 0.0499(19) 0.054(2) 0.0393(17) -0.0078(14) 0.0077(14) -0.0001(16)
C6A 0.0430(17) 0.047(2) 0.0526(19) -0.0087(15) 0.0104(15) 0.0001(15)
C7A 0.054(2) 0.061(2) 0.0409(18) -0.0021(16) 0.0159(15) -0.0015(17)
C8A 0.060(2) 0.076(3) 0.061(2) -0.0019(18) 0.0258(17) 0.0011(19)
C9A 0.068(2) 0.094(3) 0.049(2) -0.0154(19) 0.0203(17) -0.004(2)
C10A 0.078(2) 0.072(3) 0.054(2) 0.0118(18) 0.0267(18) 0.008(2)
C11A 0.0389(17) 0.0354(17) 0.0373(16) -0.0006(13) 0.0098(13) -0.0035(14)
C12A 0.0403(17) 0.0358(17) 0.0386(16) -0.0040(13) 0.0059(13) -0.0019(14)
C13A 0.0422(17) 0.0393(18) 0.0378(16) -0.0001(13) 0.0041(13) -0.0014(15)
C14A 0.0455(17) 0.0492(19) 0.0394(17) -0.0040(14) 0.0058(14) -0.0003(15)
C15A 0.0470(18) 0.051(2) 0.0426(17) -0.0074(14) 0.0039(14) 0.0035(15)
C16A 0.0505(19) 0.0392(18) 0.0381(17) -0.0025(14) 0.0026(14) 0.0109(15)
C17A 0.0517(19) 0.049(2) 0.0461(19) -0.0020(15) 0.0014(15) 0.0007(16)
C18A 0.070(2) 0.070(2) 0.053(2) -0.0076(18) 0.0021(18) -0.0161(19)
C19A 0.087(3) 0.087(3) 0.045(2) -0.0080(19) 0.0013(19) -0.021(2)
C20A 0.081(3) 0.068(2) 0.042(2) 0.0008(17) 0.0080(17) -0.008(2)
C21A 0.0539(19) 0.0430(19) 0.0448(19) -0.0005(15) 0.0025(15) 0.0073(16)
C22A 0.0496(19) 0.056(2) 0.0476(19) -0.0043(15) 0.0051(15) -0.0013(16)
C23A 0.096(3) 0.142(4) 0.082(3) 0.012(3) 0.033(2) 0.057(3)
C24A 0.104(3) 0.065(3) 0.075(2) 0.002(2) 0.029(2) -0.003(2)
C25A 0.061(2) 0.053(2) 0.0467(19) 0.0026(15) 0.0064(15) -0.0006(18)
C26A 0.075(3) 0.083(3) 0.082(3) -0.012(2) 0.026(2) -0.005(2)
C27A 0.095(3) 0.050(2) 0.105(3) 0.015(2) 0.016(2) -0.002(2)
O1B 0.0486(12) 0.0551(13) 0.0479(12) -0.0072(10) 0.0180(10) -0.0133(10)
N1B 0.0344(13) 0.0477(16) 0.0422(14) -0.0030(12) 0.0070(11) 0.0011(12)
N2B 0.0470(15) 0.0413(15) 0.0415(14) -0.0087(11) 0.0049(12) 0.0055(12)
C1B 0.0402(17) 0.0436(18) 0.0367(17) 0.0012(14) 0.0098(13) 0.0025(14)
C2B 0.0365(16) 0.0421(18) 0.0349(16) -0.0019(13) 0.0071(13) 0.0015(14)
C3B 0.0329(16) 0.0437(18) 0.0453(18) 0.0029(14) 0.0082(13) -0.0004(13)
C4B 0.0391(17) 0.0483(19) 0.0384(17) -0.0018(14) 0.0083(13) 0.0058(15)
C5B 0.0421(18) 0.055(2) 0.0431(18) -0.0079(14) 0.0048(14) -0.0009(16)
C6B 0.0388(17) 0.051(2) 0.0486(19) -0.0062(15) 0.0105(14) -0.0099(15)
C7B 0.0397(17) 0.059(2) 0.0434(17) -0.0023(15) 0.0164(13) 0.0026(15)
C8B 0.069(2) 0.070(3) 0.055(2) 0.0061(17) 0.0251(18) 0.0031(19)
C9B 0.056(2) 0.072(2) 0.0466(19) -0.0033(16) 0.0161(15) 0.0066(17)
C10B 0.0438(18) 0.071(2) 0.061(2) -0.0021(17) 0.0194(15) -0.0010(17)
C11B 0.0410(18) 0.0469(19) 0.0384(17) -0.0011(14) 0.0123(14) -0.0028(15)
C12B 0.0394(17) 0.0448(18) 0.0355(16) -0.0019(13) 0.0073(13) 0.0024(15)
C13B 0.0383(17) 0.0431(19) 0.0400(17) -0.0005(14) 0.0071(14) -0.0066(15)
C14B 0.0411(17) 0.0521(19) 0.0419(17) -0.0041(14) 0.0068(14) 0.0014(15)
C15B 0.0512(19) 0.051(2) 0.0473(19) -0.0045(15) 0.0072(15) 0.0038(15)
C16B 0.0473(19) 0.0436(19) 0.0440(19) -0.0028(14) 0.0017(15) 0.0088(15)
C17B 0.050(2) 0.049(2) 0.0481(19) -0.0050(15) 0.0042(15) 0.0071(17)
C18B 0.054(2) 0.066(2) 0.060(2) -0.0154(18) 0.0047(17) -0.0051(17)
C19B 0.071(3) 0.071(3) 0.053(2) -0.0163(18) 0.0014(18) 0.001(2)
C20B 0.072(2) 0.071(2) 0.043(2) -0.0079(17) 0.0084(17) 0.001(2)
C21B 0.054(2) 0.045(2) 0.0472(19) -0.0037(15) 0.0040(16) 0.0073(16)
C22B 0.052(2) 0.058(2) 0.052(2) -0.0026(16) 0.0031(15) -0.0011(17)
C23B 0.122(4) 0.113(3) 0.090(3) 0.020(3) 0.053(3) 0.059(3)
C24B 0.112(3) 0.060(3) 0.092(3) 0.002(2) 0.030(2) -0.004(2)
C25B 0.062(2) 0.058(2) 0.054(2) -0.0019(17) 0.0112(16) -0.0007(18)
C26B 0.095(3) 0.062(3) 0.131(4) 0.018(2) 0.009(3) -0.003(2)
C27B 0.079(3) 0.086(3) 0.088(3) -0.012(2) 0.031(2) -0.001(2)
B1 0.042(2) 0.043(2) 0.053(2) 0.0014(18) 0.0057(18) -0.0065(18)
B2 0.037(2) 0.044(2) 0.062(2) -0.0036(19) 0.0100(19) 0.0023(18)
F1 0.0662(12) 0.0808(14) 0.0562(11) 0.0004(10) 0.0143(9) -0.0211(10)
F2 0.0525(10) 0.0498(11) 0.0712(12) -0.0125(9) 0.0149(9) -0.0007(9)
F3 0.0445(10) 0.0421(11) 0.0875(13) -0.0089(9) 0.0117(9) -0.0004(8)
F4 0.0499(11) 0.0680(13) 0.0854(14) 0.0029(10) -0.0090(10) -0.0009(10)
F5 0.0730(13) 0.0951(15) 0.0627(12) 0.0052(11) 0.0122(10) -0.0335(12)
F6 0.0507(11) 0.0546(12) 0.0857(13) -0.0188(10) 0.0121(9) -0.0044(9)
F7 0.0434(10) 0.0432(11) 0.0906(13) -0.0132(9) 0.0109(9) -0.0022(8)
F8 0.0473(11) 0.0652(13) 0.0942(14) -0.0011(11) -0.0089(10) -0.0021(9)

loop_
_atom_type_symbol
_atom_type_description
_atom_type_scat_dispersion_real
_atom_type_scat_dispersion_imag
_atom_type_scat_source
C C 0.0033 0.0016 'International Tables Vol C Tables 4.2.6.8 and 6.1.1.4'
H H 0.0000 0.0000 'International Tables Vol C Tables 4.2.6.8 and 6.1.1.4'
N N 0.0061 0.0033 'International Tables Vol C Tables 4.2.6.8 and 6.1.1.4'
O O 0.0106 0.0060 'International Tables Vol C Tables 4.2.6.8 and 6.1.1.4'
B B 0.0013 0.0007 'International Tables Vol C Tables 4.2.6.8 and 6.1.1.4'
F F 0.0171 0.0103 'International Tables Vol C Tables 4.2.6.8 and 6.1.1.4'

loop_
_geom_angle_atom_site_label_1
_geom_angle_atom_site_label_2
_geom_angle_atom_site_label_3
_geom_angle
C1A O1A H1A 112.2
C11A N1A C2A 126.8(2)
C11A N1A H1B 119.4
C2A N1A H1B 113.5
C13A N2A C16A 126.7(2)
C13A N2A H2A 122.1
C16A N2A H2A 111.2
O1A C1A C6A 123.2(2)
O1A C1A C2A 118.0(2)
C6A C1A C2A 118.8(2)
C3A C2A C1A 120.1(2)
C3A C2A N1A 118.6(2)
C1A C2A N1A 121.2(2)
C2A C3A C4A 122.3(3)
C2A C3A H3A 118.9
C4A C3A H3A 118.9
C5A C4A C3A 116.5(2)
C5A C4A C7A 123.7(3)
C3A C4A C7A 119.8(3)
C6A C5A C4A 121.5(3)
C6A C5A H5A 119.2
C4A C5A H5A 119.2
C1A C6A C5A 120.8(3)
C1A C6A H6A 119.6
C5A C6A H6A 119.6
C10A C7A C9A 109.7(3)
C10A C7A C4A 109.7(2)
C9A C7A C4A 111.8(2)
C10A C7A C8A 108.4(3)
C9A C7A C8A 107.9(2)
C4A C7A C8A 109.3(2)
C7A C8A H8A1 109.5
C7A C8A H8A2 109.5
H8A1 C8A H8A2 109.5
C7A C8A H8A3 109.5
H8A1 C8A H8A3 109.5
H8A2 C8A H8A3 109.5
C7A C9A H9A1 109.5
C7A C9A H9A2 109.5
H9A1 C9A H9A2 109.5
C7A C9A H9A3 109.5
H9A1 C9A H9A3 109.5
H9A2 C9A H9A3 109.5
C7A C10A H10A 109.5
C7A C10A H10B 109.5
H10A C10A H10B 109.5
C7A C10A H10C 109.5
H10A C10A H10C 109.5
H10B C10A H10C 109.5
N1A C11A C12A 119.8(2)
N1A C11A C14A 113.4(2)
C12A C11A C14A 126.8(2)
C13A C12A C11A 128.4(3)
C13A C12A H12A 115.8
C11A C12A H12A 115.8
N2A C13A C12A 120.0(2)
N2A C13A C15A 113.9(2)
C12A C13A C15A 126.1(3)
C11A C14A H14A 109.5
C11A C14A H14B 109.5
H14A C14A H14B 109.5
C11A C14A H14C 109.5
H14A C14A H14C 109.5
H14B C14A H14C 109.5
C13A C15A H15A 109.5
C13A C15A H15B 109.5
H15A C15A H15B 109.5
C13A C15A H15C 109.5
H15A C15A H15C 109.5
H15B C15A H15C 109.5
C21A C16A C17A 122.6(3)
C21A C16A N2A 119.7(3)
C17A C16A N2A 117.6(2)
C18A C17A C16A 116.9(3)
C18A C17A C22A 119.7(3)
C16A C17A C22A 123.4(3)
C19A C18A C17A 121.1(3)
C19A C18A H18A 119.5
C17A C18A H18A 119.5
C20A C19A C18A 120.6(3)
C20A C19A H19A 119.7
C18A C19A H19A 119.7
C19A C20A C21A 121.2(3)
C19A C20A H20A 119.4
C21A C20A H20A 119.4
C20A C21A C16A 117.6(3)
C20A C21A C25A 120.3(3)
C16A C21A C25A 122.1(3)
C24A C22A C17A 111.8(3)
C24A C22A C23A 109.9(3)
C17A C22A C23A 111.5(3)
C24A C22A H22A 107.8
C17A C22A H22A 107.8
C23A C22A H22A 107.8
C22A C23A H23A 109.5
C22A C23A H23B 109.5
H23A C23A H23B 109.5
C22A C23A H23C 109.5
H23A C23A H23C 109.5
H23B C23A H23C 109.5
C22A C24A H24A 109.5
C22A C24A H24B 109.5
H24A C24A H24B 109.5
C22A C24A H24C 109.5
H24A C24A H24C 109.5
H24B C24A H24C 109.5
C27A C25A C21A 109.9(3)
C27A C25A C26A 111.3(3)
C21A C25A C26A 113.2(3)
C27A C25A H25A 107.4
C21A C25A H25A 107.4
C26A C25A H25A 107.4
C25A C26A H26A 109.5
C25A C26A H26B 109.5
H26A C26A H26B 109.5
C25A C26A H26C 109.5
H26A C26A H26C 109.5
H26B C26A H26C 109.5
C25A C27A H27A 109.5
C25A C27A H27B 109.5
H27A C27A H27B 109.5
C25A C27A H27C 109.5
H27A C27A H27C 109.5
H27B C27A H27C 109.5
C1B O1B H1C 107.1
C11B N1B C2B 128.2(2)
C11B N1B H1D 117.8
C2B N1B H1D 112.6
C13B N2B C16B 127.1(2)
C13B N2B H2B 115.9
C16B N2B H2B 116.8
O1B C1B C6B 124.8(2)
O1B C1B C2B 117.2(2)
C6B C1B C2B 118.0(2)
C3B C2B C1B 120.3(2)
C3B C2B N1B 118.6(2)
C1B C2B N1B 120.9(2)
C2B C3B C4B 122.1(3)
C2B C3B H3B 119.0
C4B C3B H3B 119.0
C3B C4B C5B 116.4(2)
C3B C4B C7B 119.8(2)
C5B C4B C7B 123.8(2)
C6B C5B C4B 121.8(3)
C6B C5B H5B 119.1
C4B C5B H5B 119.1
C1B C6B C5B 121.4(3)
C1B C6B H6B 119.3
C5B C6B H6B 119.3
C9B C7B C4B 113.1(2)
C9B C7B C10B 108.0(2)
C4B C7B C10B 109.6(2)
C9B C7B C8B 108.8(2)
C4B C7B C8B 108.4(2)
C10B C7B C8B 109.0(2)
C7B C8B H8B1 109.5
C7B C8B H8B2 109.5
H8B1 C8B H8B2 109.5
C7B C8B H8B3 109.5
H8B1 C8B H8B3 109.5
H8B2 C8B H8B3 109.5
C7B C9B H9B1 109.5
C7B C9B H9B2 109.5
H9B1 C9B H9B2 109.5
C7B C9B H9B3 109.5
H9B1 C9B H9B3 109.5
H9B2 C9B H9B3 109.5
C7B C10B H10D 109.5
C7B C10B H10E 109.5
H10D C10B H10E 109.5
C7B C10B H10F 109.5
H10D C10B H10F 109.5
H10E C10B H10F 109.5
N1B C11B C12B 120.1(3)
N1B C11B C14B 113.8(2)
C12B C11B C14B 126.1(3)
C13B C12B C11B 128.3(3)
C13B C12B H12B 115.8
C11B C12B H12B 115.8
N2B C13B C12B 120.5(2)
N2B C13B C15B 113.4(2)
C12B C13B C15B 126.1(3)
C11B C14B H14D 109.5
C11B C14B H14E 109.5
H14D C14B H14E 109.5
C11B C14B H14F 109.5
H14D C14B H14F 109.5
H14E C14B H14F 109.5
C13B C15B H15D 109.5
C13B C15B H15E 109.5
H15D C15B H15E 109.5
C13B C15B H15F 109.5
H15D C15B H15F 109.5
H15E C15B H15F 109.5
C21B C16B C17B 122.8(3)
C21B C16B N2B 119.7(3)
C17B C16B N2B 117.4(2)
C18B C17B C16B 117.0(3)
C18B C17B C22B 120.7(3)
C16B C17B C22B 122.3(3)
C19B C18B C17B 121.5(3)
C19B C18B H18B 119.2
C17B C18B H18B 119.3
C18B C19B C20B 120.2(3)
C18B C19B H19B 119.9
C20B C19B H19B 119.9
C19B C20B C21B 121.0(3)
C19B C20B H20B 119.5
C21B C20B H20B 119.5
C20B C21B C16B 117.4(3)
C20B C21B C25B 119.3(3)
C16B C21B C25B 123.2(3)
C24B C22B C17B 114.0(3)
C24B C22B C23B 110.0(3)
C17B C22B C23B 110.4(3)
C24B C22B H22B 107.4
C17B C22B H22B 107.4
C23B C22B H22B 107.4
C22B C23B H23D 109.5
C22B C23B H23E 109.5
H23D C23B H23E 109.5
C22B C23B H23F 109.5
H23D C23B H23F 109.5
H23E C23B H23F 109.5
C22B C24B H24D 109.5
C22B C24B H24E 109.5
H24D C24B H24E 109.5
C22B C24B H24F 109.5
H24D C24B H24F 109.5
H24E C24B H24F 109.5
C21B C25B C26B 110.7(3)
C21B C25B C27B 112.7(3)
C26B C25B C27B 110.6(3)
C21B C25B H25B 107.5
C26B C25B H25B 107.5
C27B C25B H25B 107.5
C25B C26B H26D 109.5
C25B C26B H26E 109.5
H26D C26B H26E 109.5
C25B C26B H26F 109.5
H26D C26B H26F 109.5
H26E C26B H26F 109.5
C25B C27B H27D 109.5
C25B C27B H27E 109.5
H27D C27B H27E 109.5
C25B C27B H27F 109.5
H27D C27B H27F 109.5
H27E C27B H27F 109.5
F4 B1 F2 110.8(3)
F4 B1 F1 110.4(3)
F2 B1 F1 108.9(3)
F4 B1 F3 110.9(3)
F2 B1 F3 107.8(2)
F1 B1 F3 108.0(3)
F8 B2 F6 110.1(3)
F8 B2 F5 110.0(3)
F6 B2 F5 109.0(3)
F8 B2 F7 112.0(3)
F6 B2 F7 107.4(2)
F5 B2 F7 108.1(3)

loop_
_geom_bond_atom_site_label_1
_geom_bond_atom_site_label_2
_geom_bond_distance
O1A C1A 1.363(3)
O1A H1A 0.9785
N1A C11A 1.339(3)
N1A C2A 1.426(3)
N1A H1B 0.9656
N2A C13A 1.338(3)
N2A C16A 1.443(3)
N2A H2A 0.9945
C1A C6A 1.377(4)
C1A C2A 1.385(3)
C2A C3A 1.383(3)
C3A C4A 1.394(3)
C3A H3A 0.9300
C4A C5A 1.392(4)
C4A C7A 1.538(3)
C5A C6A 1.388(3)
C5A H5A 0.9300
C6A H6A 0.9300
C7A C10A 1.526(4)
C7A C9A 1.530(4)
C7A C8A 1.546(4)
C8A H8A1 0.9600
C8A H8A2 0.9600
C8A H8A3 0.9600
C9A H9A1 0.9600
C9A H9A2 0.9600
C9A H9A3 0.9600
C10A H10A 0.9600
C10A H10B 0.9600
C10A H10C 0.9600
C11A C12A 1.391(3)
C11A C14A 1.492(3)
C12A C13A 1.386(3)
C12A H12A 0.9300
C13A C15A 1.494(3)
C14A H14A 0.9600
C14A H14B 0.9600
C14A H14C 0.9600
C15A H15A 0.9600
C15A H15B 0.9600
C15A H15C 0.9600
C16A C21A 1.397(4)
C16A C17A 1.403(4)
C17A C18A 1.397(4)
C17A C22A 1.512(4)
C18A C19A 1.377(4)
C18A H18A 0.9300
C19A C20A 1.369(4)
C19A H19A 0.9300
C20A C21A 1.386(4)
C20A H20A 0.9300
C21A C25A 1.521(4)
C22A C24A 1.506(4)
C22A C23A 1.518(4)
C22A H22A 0.9800
C23A H23A 0.9600
C23A H23B 0.9600
C23A H23C 0.9600
C24A H24A 0.9600
C24A H24B 0.9600
C24A H24C 0.9600
C25A C27A 1.519(4)
C25A C26A 1.526(4)
C25A H25A 0.9800
C26A H26A 0.9600
C26A H26B 0.9600
C26A H26C 0.9600
C27A H27A 0.9600
C27A H27B 0.9600
C27A H27C 0.9600
O1B C1B 1.361(3)
O1B H1C 0.8383
N1B C11B 1.333(3)
N1B C2B 1.429(3)
N1B H1D 0.8693
N2B C13B 1.335(3)
N2B C16B 1.447(3)
N2B H2B 0.9768
C1B C6B 1.367(3)
C1B C2B 1.396(4)
C2B C3B 1.384(3)
C3B C4B 1.390(3)
C3B H3B 0.9300
C4B C5B 1.391(4)
C4B C7B 1.531(3)
C5B C6B 1.381(3)
C5B H5B 0.9300
C6B H6B 0.9300
C7B C9B 1.522(4)
C7B C10B 1.538(4)
C7B C8B 1.544(4)
C8B H8B1 0.9600
C8B H8B2 0.9600
C8B H8B3 0.9600
C9B H9B1 0.9600
C9B H9B2 0.9600
C9B H9B3 0.9600
C10B H10D 0.9600
C10B H10E 0.9600
C10B H10F 0.9600
C11B C12B 1.387(4)
C11B C14B 1.499(4)
C12B C13B 1.384(4)
C12B H12B 0.9300
C13B C15B 1.501(4)
C14B H14D 0.9600
C14B H14E 0.9600
C14B H14F 0.9600
C15B H15D 0.9600
C15B H15E 0.9600
C15B H15F 0.9600
C16B C21B 1.396(4)
C16B C17B 1.400(4)
C17B C18B 1.388(4)
C17B C22B 1.518(4)
C18B C19B 1.371(4)
C18B H18B 0.9300
C19B C20B 1.382(4)
C19B H19B 0.9300
C20B C21B 1.386(4)
C20B H20B 0.9300
C21B C25B 1.517(4)
C22B C24B 1.510(4)
C22B C23B 1.519(4)
C22B H22B 0.9800
C23B H23D 0.9600
C23B H23E 0.9600
C23B H23F 0.9600
C24B H24D 0.9600
C24B H24E 0.9600
C24B H24F 0.9600
C25B C26B 1.519(4)
C25B C27B 1.529(4)
C25B H25B 0.9800
C26B H26D 0.9600
C26B H26E 0.9600
C26B H26F 0.9600
C27B H27D 0.9600
C27B H27E 0.9600
C27B H27F 0.9600
B1 F4 1.362(4)
B1 F2 1.383(4)
B1 F1 1.394(4)
B1 F3 1.404(4)
B2 F8 1.356(4)
B2 F6 1.384(3)
B2 F5 1.389(4)
B2 F7 1.402(4)

loop_
_geom_hbond_atom_site_label_D
_geom_hbond_atom_site_label_H
_geom_hbond_atom_site_label_A
_geom_hbond_distance_DH
_geom_hbond_distance_HA
_geom_hbond_distance_DA
_geom_hbond_angle_DHA
_geom_hbond_site_symmetry_A
O1A H1A F1 0.98 1.75 2.716(2) 167.7 .
N1A H1B F6 0.97 1.89 2.850(3) 170.9 2_455
N2A H2A F3 0.99 1.88 2.852(3) 164.2 1_545
O1B H1C F5 0.84 1.88 2.706(2) 166.9 .
N1B H1D F2 0.87 2.02 2.878(3) 167.7 2_545
N2B H2B F7 0.98 1.90 2.873(3) 179.2 1_565
